data_7237663
loop_
_publ_author_name
'Guo, Bingbing'
'Li, Fugang'
'Wang, Chiming'
'Zhang, Liangliang'
'Sun, Daofeng'

_publ_section_title
;
 A rare (3,12)-connected zirconium metal--organic framework with efficient
 iodine adsorption capacity and pH sensing
;
_journal_issue 21
_journal_name_full 'Journal of Materials Chemistry A'
_journal_page_first 13173
_journal_paper_doi 10.1039/C9TA03126J
_journal_volume 7
_journal_year 2019
_chemical_formula_moiety '0.08(C576 H336 N48 O192 Zr36)'
_chemical_formula_sum 'C48 H28 N4 O16 Zr3'
_chemical_formula_weight 1190.40
_space_group_crystal_system cubic
_space_group_IT_number 223
_space_group_name_Hall '-P 4n 2 3'
_space_group_name_H-M_alt 'P m -3 n'
_atom_sites_solution_hydrogens geom
_atom_sites_solution_primary direct
_audit_creation_date 2019-04-11
_audit_creation_method
;
Olex2 1.2
(compiled 2017.08.10 svn.r3458 for OlexSys, GUI svn.r5381)
;
_audit_update_record
;
2019-04-11 deposited with the CCDC.	2019-05-03 downloaded from the CCDC.
;
_cell_angle_alpha 90
_cell_angle_beta 90
_cell_angle_gamma 90
_cell_formula_units_Z 12
_cell_length_a 32.9862(2)
_cell_length_b 32.9862(2)
_cell_length_c 32.9862(2)
_cell_measurement_reflns_used 9857
_cell_measurement_temperature 293(2)
_cell_measurement_theta_max 70.1090
_cell_measurement_theta_min 3.7870
_cell_volume 35891.9(4)
_computing_molecular_graphics 'Olex2 (Dolomanov et al., 2009)'
_computing_publication_material 'Olex2 (Dolomanov et al., 2009)'
_computing_structure_refinement 'XL (Sheldrick, 2008)'
_computing_structure_solution 'XS (Sheldrick, 2008)'
_diffrn_ambient_temperature 293(2)
_diffrn_measured_fraction_theta_full 0.988
_diffrn_measured_fraction_theta_max 0.988
_diffrn_measurement_device_type 'SuperNova, Dual, Cu at home/near, Eos'
_diffrn_measurement_method '\w scans'
_diffrn_radiation_type CuK\a
_diffrn_radiation_wavelength 1.54184
_diffrn_reflns_av_R_equivalents 0.0517
_diffrn_reflns_av_unetI/netI 0.0339
_diffrn_reflns_Laue_measured_fraction_full 0.988
_diffrn_reflns_Laue_measured_fraction_max 0.988
_diffrn_reflns_limit_h_max 38
_diffrn_reflns_limit_h_min -36
_diffrn_reflns_limit_k_max 29
_diffrn_reflns_limit_k_min -23
_diffrn_reflns_limit_l_max 15
_diffrn_reflns_limit_l_min -38
_diffrn_reflns_number 40712
_diffrn_reflns_point_group_measured_fraction_full 0.988
_diffrn_reflns_point_group_measured_fraction_max 0.988
_diffrn_reflns_theta_full 67.074
_diffrn_reflns_theta_max 67.074
_diffrn_reflns_theta_min 3.790
_diffrn_source CuK\a
_exptl_absorpt_coefficient_mu 2.367
_exptl_crystal_colour colorless
_exptl_crystal_density_diffrn 0.661
_exptl_crystal_description triangular
_exptl_crystal_F_000 7104
_refine_diff_density_max 1.151
_refine_diff_density_min -0.883
_refine_diff_density_rms 0.093
_refine_ls_extinction_coef 0.000015(11)
_refine_ls_extinction_expression Fc^*^=kFc[1+0.001xFc^2^\l^3^/sin(2\q)]^-1/4^
_refine_ls_extinction_method 'SHELXL-2014/7 (Sheldrick 2014'
_refine_ls_goodness_of_fit_ref 1.031
_refine_ls_hydrogen_treatment constr
_refine_ls_matrix_type full
_refine_ls_number_parameters 187
_refine_ls_number_reflns 5604
_refine_ls_number_restraints 345
_refine_ls_restrained_S_all 1.050
_refine_ls_R_factor_all 0.1183
_refine_ls_R_factor_gt 0.0857
_refine_ls_shift/su_max 0.001
_refine_ls_shift/su_mean 0.000
_refine_ls_structure_factor_coef Fsqd
_refine_ls_weighting_details 'w=1/[\s^2^(Fo^2^)+(0.1380P)^2^+118.6884P] where P=(Fo^2^+2Fc^2^)/3'
_refine_ls_weighting_scheme calc
_refine_ls_wR_factor_gt 0.2300
_refine_ls_wR_factor_ref 0.2761
_reflns_Friedel_coverage 0.000
_reflns_number_gt 3727
_reflns_number_total 5604
_reflns_threshold_expression 'I > 2\s(I)'
_cod_data_source_file c9ta03126j2.cif
_cod_data_source_block upc-158
_cod_original_cell_volume 35892.0(7)
_cod_database_code 7237663
_shelx_shelxl_version_number 2014/7
_shelx_space_group_comment
;
The symmetry employed for this shelxl refinement is uniquely defined
by the following loop, which should always be used as a source of
symmetry information in preference to the above space-group names.
They are only intended as comments.
;
_olex2_refinement_description
;
1. Fixed Uiso
 At 1.2 times of:
  All C(H) groups, All N(H) groups
2. Restrained distances
 C11-C13 = C15-C8 = C9-C10
 1.39 with sigma of 0.02
3. Restrained angles
 C11-C13-C15
 fixed at 120 with sigma of 0.02
 C13-C15-C8
 fixed at 120 with sigma of 0.02
 C15-C8-C9
 fixed at 120 with sigma of 0.02
 C8-C9-C10
 fixed at 120 with sigma of 0.02
 C9-C10-C11
 fixed at 120 with sigma of 0.02
4. Restrained planarity
 C8, C9, C10, C11, C15
 with sigma of 0.1
 C8, C9, C10, C11, C13, C15
 with sigma of 0.1
5. Rigid bond restraints
 C11, C13
 with sigma for 1-2 distances of 0.01 and sigma for 1-3 distances of 0.01
6. Uiso/Uaniso restraints and constraints
O1 \\sim O2 \\sim O3 \\sim O4 \\sim O5 \\sim N1 \\sim C1 \\sim C2 \\sim C3
\\sim C4 \\sim C5 \\sim C6 \\sim C7 \\sim C8 \\sim C9 \\sim C10 \\sim C11 \\sim
C12 \\sim C15: within 3.7A with sigma of 0.005 and sigma for terminal atoms of
0.001
C1 \\sim C2 \\sim C3 \\sim C4 \\sim C5 \\sim C6 \\sim C7 \\sim C8 \\sim C9
\\sim C10 \\sim C11 \\sim C12 \\sim C13 \\sim C15: within 3.7A with sigma of
0.005 and sigma for terminal atoms of 0.001
Uanis(C16) = Uanis(C14)
7. Others
 Sof(C14)=Sof(H14)=1-FVAR(1)
 Sof(C13)=Sof(H13)=FVAR(1)
 Sof(C16)=Sof(H16)=1-FVAR(2)
 Sof(C15)=Sof(H15)=FVAR(2)
8.a Aromatic/amide H refined with riding coordinates:
 N1(H1), C3(H3), C4(H4), C9(H9), C10(H10), C13(H13), C14(H14), C15(H15),
 C16(H16)
;
_olex2_submission_special_instructions 'No special instructions were received'

loop_
_space_group_symop_operation_xyz
'x, y, z'
'-y+1/2, x+1/2, z+1/2'
'x, -y, -z'
'z, x, y'
'-x, -y, z'
'-y+1/2, -x+1/2, -z+1/2'
'y+1/2, x+1/2, -z+1/2'
'z+1/2, -y+1/2, x+1/2'
'-x+1/2, z+1/2, y+1/2'
'-z, x, -y'
'z, -x, -y'
'y, z, x'
'y+1/2, -x+1/2, z+1/2'
'-x, y, -z'
'-z, -x, y'
'-z+1/2, -y+1/2, -x+1/2'
'-x+1/2, -z+1/2, -y+1/2'
'z+1/2, y+1/2, -x+1/2'
'x+1/2, z+1/2, -y+1/2'
'-z+1/2, y+1/2, x+1/2'
'-y, -z, x'
'y, -z, -x'
'-y, z, -x'
'x+1/2, -z+1/2, y+1/2'
'-x, -y, -z'
'y-1/2, -x-1/2, -z-1/2'
'-x, y, z'
'-z, -x, -y'
'x, y, -z'
'y-1/2, x-1/2, z-1/2'
'-y-1/2, -x-1/2, z-1/2'
'-z-1/2, y-1/2, -x-1/2'
'x-1/2, -z-1/2, -y-1/2'
'z, -x, y'
'-z, x, y'
'-y, -z, -x'
'-y-1/2, x-1/2, -z-1/2'
'x, -y, z'
'z, x, -y'
'z-1/2, y-1/2, x-1/2'
'x-1/2, z-1/2, y-1/2'
'-z-1/2, -y-1/2, x-1/2'
'-x-1/2, -z-1/2, y-1/2'
'z-1/2, -y-1/2, -x-1/2'
'y, z, -x'
'-y, z, x'
'y, -z, x'
'-x-1/2, z-1/2, -y-1/2'

loop_
_atom_site_label
_atom_site_type_symbol
_atom_site_fract_x
_atom_site_fract_y
_atom_site_fract_z
_atom_site_U_iso_or_equiv
_atom_site_adp_type
_atom_site_occupancy
_atom_site_site_symmetry_order
_atom_site_calc_flag
_atom_site_refinement_flags_posn
_atom_site_refinement_flags_adp
_atom_site_refinement_flags_occupancy
_atom_site_disorder_assembly
_atom_site_disorder_group
Zr1 Zr 0.7500 0.44735(2) -0.05265(2) 0.0566(3) Uani 1 2 d S T P . .
Zr2 Zr 0.67429(3) 0.5000 0.0000 0.0598(4) Uani 1 4 d S T P . .
O1 O 0.71763(18) 0.4538(2) 0.0000 0.0596(14) Uani 1 2 d S TU P . .
O2 O 0.7081(2) 0.5000 0.0588(2) 0.0721(13) Uani 1 2 d S TU P . .
O3 O 0.63956(16) 0.54123(17) 0.04015(17) 0.0791(11) Uani 1 1 d . U . . .
O4 O 0.69060(18) 0.57701(19) 0.07551(18) 0.0891(11) Uani 1 1 d . U . . .
O5 O 0.53460(16) 0.88285(16) 0.24672(19) 0.0831(12) Uani 1 1 d . U . . .
N1 N 0.5333(2) 0.6907(2) 0.1611(2) 0.0909(12) Uani 1 1 d . U . . .
H1 H 0.5577 0.6986 0.1658 0.109 Uiso 1 1 calc R . . . .
C1 C 0.5000 0.8664(4) 0.2419(4) 0.0844(17) Uani 1 2 d S TU P . .
C2 C 0.5000 0.8249(4) 0.2272(4) 0.0874(15) Uani 1 2 d S TU P . .
C3 C 0.5365(3) 0.8041(3) 0.2185(3) 0.0890(13) Uani 1 1 d . U . . .
H3 H 0.5610 0.8166 0.2247 0.107 Uiso 1 1 calc R . . . .
C4 C 0.5368(3) 0.7662(3) 0.2014(3) 0.0915(14) Uani 1 1 d . U . . .
H4 H 0.5613 0.7534 0.1955 0.110 Uiso 1 1 calc R . . . .
C5 C 0.5000 0.7469(4) 0.1929(4) 0.0901(14) Uani 1 2 d S TU P . .
C6 C 0.5000 0.7084(4) 0.1734(5) 0.0912(14) Uani 1 2 d S TU P . .
C7 C 0.5217(3) 0.6566(3) 0.1388(3) 0.0934(13) Uani 1 1 d . U . . .
C8 C 0.5537(3) 0.6321(3) 0.1216(3) 0.0947(12) Uani 1 1 d D U . . .
C9 C 0.5948(3) 0.6475(3) 0.1204(3) 0.0995(13) Uani 1 1 d D U . . .
H9 H 0.5991 0.6732 0.1313 0.119 Uiso 1 1 calc R . . . .
C10 C 0.6289(3) 0.6272(3) 0.1043(3) 0.0967(12) Uani 1 1 d D U . . .
H10 H 0.6551 0.6375 0.1060 0.116 Uiso 1 1 calc R . . . .
C11 C 0.6198(3) 0.5894(3) 0.0852(3) 0.0930(12) Uani 1 1 d D U . . .
C12 C 0.6522(3) 0.5669(3) 0.0641(3) 0.0880(12) Uani 1 1 d . U . . .
C13 C 0.5851(4) 0.5709(5) 0.0905(5) 0.0926(14) Uani 0.608(15) 1 d D U . A 1
H13 H 0.5822 0.5437 0.0836 0.111 Uiso 0.608(15) 1 calc R . . A 1
C14 C 0.5753(5) 0.5920(5) 0.0670(6) 0.060(4) Uani 0.392(15) 1 d . . . A 2
H14 H 0.5690 0.5764 0.0444 0.072 Uiso 0.392(15) 1 calc R . . A 2
C15 C 0.5505(5) 0.5939(5) 0.1074(6) 0.0942(14) Uani 0.553(16) 1 d D U . A 1
H15 H 0.5252 0.5814 0.1083 0.113 Uiso 0.553(16) 1 calc R . . A 1
C16 C 0.5480(4) 0.6148(5) 0.0823(5) 0.060(4) Uani 0.447(16) 1 d . . . A 2
H16 H 0.5243 0.6200 0.0679 0.072 Uiso 0.447(16) 1 calc R . . A 2

loop_
_atom_site_aniso_label
_atom_site_aniso_U_11
_atom_site_aniso_U_22
_atom_site_aniso_U_33
_atom_site_aniso_U_23
_atom_site_aniso_U_13
_atom_site_aniso_U_12
Zr1 0.0609(5) 0.0545(4) 0.0545(4) 0.0000(3) 0.0079(2) -0.0079(2)
Zr2 0.0445(6) 0.0855(9) 0.0495(6) 0.000 0.000 0.000
O1 0.047(3) 0.082(3) 0.050(3) 0.000 0.000 -0.004(3)
O2 0.062(2) 0.089(3) 0.066(2) 0.000 0.000(2) 0.000
O3 0.070(2) 0.089(2) 0.078(2) -0.0057(19) -0.0014(19) 0.0148(19)
O4 0.083(2) 0.097(2) 0.087(2) -0.006(2) 0.007(2) 0.011(2)
O5 0.066(2) 0.067(2) 0.116(3) -0.024(2) 0.000(2) -0.0008(19)
N1 0.075(2) 0.082(2) 0.116(2) -0.035(2) -0.0019(19) 0.0030(18)
C1 0.066(3) 0.071(3) 0.116(4) -0.028(3) 0.000 0.000
C2 0.069(3) 0.074(3) 0.119(3) -0.032(3) 0.000 0.000
C3 0.069(2) 0.076(2) 0.122(3) -0.032(2) -0.0034(19) 0.0006(19)
C4 0.072(2) 0.080(3) 0.123(3) -0.034(2) -0.002(2) 0.003(2)
C5 0.074(2) 0.078(3) 0.119(3) -0.035(2) 0.000 0.000
C6 0.075(2) 0.082(2) 0.117(3) -0.034(2) 0.000 0.000
C7 0.082(2) 0.085(2) 0.113(3) -0.034(2) -0.002(2) 0.004(2)
C8 0.085(2) 0.091(2) 0.109(2) -0.029(2) 0.000(2) 0.0063(19)
C9 0.090(2) 0.096(2) 0.113(3) -0.029(2) 0.000(2) 0.006(2)
C10 0.088(2) 0.098(2) 0.104(2) -0.020(2) 0.001(2) 0.009(2)
C11 0.085(2) 0.095(2) 0.099(2) -0.019(2) 0.003(2) 0.009(2)
C12 0.079(2) 0.095(2) 0.090(2) -0.010(2) 0.005(2) 0.012(2)
C13 0.085(2) 0.092(3) 0.102(3) -0.024(2) 0.003(2) 0.006(2)
C14 0.043(6) 0.066(7) 0.070(8) -0.017(6) -0.015(5) 0.007(5)
C15 0.084(2) 0.090(2) 0.109(3) -0.027(2) 0.001(2) 0.005(2)
C16 0.043(6) 0.066(7) 0.070(8) -0.017(6) -0.015(5) 0.007(5)

loop_
_atom_type_symbol
_atom_type_description
_atom_type_scat_dispersion_real
_atom_type_scat_dispersion_imag
_atom_type_scat_source
C C 0.0181 0.0091 'International Tables Vol C Tables 4.2.6.8 and 6.1.1.4'
H H 0.0000 0.0000 'International Tables Vol C Tables 4.2.6.8 and 6.1.1.4'
N N 0.0311 0.0180 'International Tables Vol C Tables 4.2.6.8 and 6.1.1.4'
O O 0.0492 0.0322 'International Tables Vol C Tables 4.2.6.8 and 6.1.1.4'
Zr Zr -0.1862 2.2449 'International Tables Vol C Tables 4.2.6.8 and 6.1.1.4'

loop_
_geom_angle_atom_site_label_1
_geom_angle_atom_site_label_2
_geom_angle_atom_site_label_3
_geom_angle
_geom_angle_site_symmetry_1
_geom_angle_site_symmetry_3
Zr1 Zr1 Zr1 90.0 29 38_565
Zr1 Zr1 Zr2 60.274(9) 29 9_654
Zr1 Zr1 Zr2 60.275(9) 29 .
Zr1 Zr1 Zr2 60.274(9) 38_565 9_654
Zr1 Zr1 Zr2 60.275(9) 38_565 .
Zr2 Zr1 Zr2 90.95(3) 9_654 .
O1 Zr1 Zr1 32.07(14) 9_654 38_565
O1 Zr1 Zr1 32.07(14) . 29
O1 Zr1 Zr1 84.07(19) . 38_565
O1 Zr1 Zr1 84.08(19) 9_654 29
O1 Zr1 Zr2 32.57(17) 9_654 9_654
O1 Zr1 Zr2 84.26(16) 9_654 .
O1 Zr1 Zr2 32.57(17) . .
O1 Zr1 Zr2 84.26(16) . 9_654
O1 Zr1 O1 95.5(4) . 9_654
O1 Zr1 O2 70.8(2) 9_654 3_565
O1 Zr1 O2 71.0(2) 9_654 17_655
O1 Zr1 O2 71.0(3) . 3_565
O1 Zr1 O2 70.8(2) . 17_655
O1 Zr1 O4 142.3(2) . 17_655
O1 Zr1 O4 142.3(2) 9_654 3_565
O1 Zr1 O4 82.4(2) 9_654 17_655
O1 Zr1 O4 82.4(2) . 3_565
O1 Zr1 O5 144.4(2) 9_654 18_545
O1 Zr1 O5 81.1(2) 9_654 15_664
O1 Zr1 O5 144.4(2) . 15_664
O1 Zr1 O5 81.1(2) . 18_545
O2 Zr1 Zr1 38.79(14) 17_655 29
O2 Zr1 Zr1 95.22(18) 3_565 29
O2 Zr1 Zr1 95.22(18) 17_655 38_565
O2 Zr1 Zr1 38.79(14) 3_565 38_565
O2 Zr1 Zr2 38.44(18) 17_655 9_654
O2 Zr1 Zr2 38.44(18) 3_565 .
O2 Zr1 Zr2 95.77(15) 17_655 .
O2 Zr1 Zr2 95.77(15) 3_565 9_654
O2 Zr1 O2 121.7(3) 17_655 3_565
O2 Zr1 O4 140.3(2) 17_655 3_565
O2 Zr1 O4 73.0(2) 17_655 17_655
O2 Zr1 O4 73.0(2) 3_565 3_565
O2 Zr1 O4 140.3(2) 3_565 17_655
O4 Zr1 Zr1 110.94(16) 3_565 38_565
O4 Zr1 Zr1 109.60(16) 3_565 29
O4 Zr1 Zr1 110.94(16) 17_655 29
O4 Zr1 Zr1 109.60(16) 17_655 38_565
O4 Zr1 Zr2 164.79(16) 17_655 .
O4 Zr1 Zr2 73.87(16) 3_565 .
O4 Zr1 Zr2 164.79(16) 3_565 9_654
O4 Zr1 Zr2 73.87(16) 17_655 9_654
O4 Zr1 O4 121.3(3) 3_565 17_655
O5 Zr1 Zr1 74.38(14) 18_545 29
O5 Zr1 Zr1 164.12(14) 18_545 38_565
O5 Zr1 Zr1 74.38(14) 15_664 38_565
O5 Zr1 Zr1 164.12(14) 15_664 29
O5 Zr1 Zr2 107.97(15) 15_664 9_654
O5 Zr1 Zr2 112.23(15) 15_664 .
O5 Zr1 Zr2 112.23(15) 18_545 9_654
O5 Zr1 Zr2 107.97(15) 18_545 .
O5 Zr1 O2 138.1(2) 15_664 17_655
O5 Zr1 O2 74.5(2) 15_664 3_565
O5 Zr1 O2 138.1(2) 18_545 3_565
O5 Zr1 O2 74.5(2) 18_545 17_655
O5 Zr1 O4 79.4(2) 15_664 3_565
O5 Zr1 O4 72.8(2) 18_545 3_565
O5 Zr1 O4 79.4(2) 18_545 17_655
O5 Zr1 O4 72.8(2) 15_664 17_655
O5 Zr1 O5 121.3(3) 18_545 15_664
Zr1 Zr2 Zr1 59.451(18) . 38_565
Zr1 Zr2 Zr1 89.05(3) . 3_565
Zr1 Zr2 Zr1 59.451(18) 3_565 38_565
Zr1 Zr2 Zr1 89.05(3) 38_565 29
Zr1 Zr2 Zr1 59.451(18) . 29
Zr1 Zr2 Zr1 59.451(18) 3_565 29
O1 Zr2 Zr1 31.86(6) 3_565 38_565
O1 Zr2 Zr1 82.77(15) 3_565 29
O1 Zr2 Zr1 31.86(6) . 29
O1 Zr2 Zr1 31.86(6) 3_565 3_565
O1 Zr2 Zr1 82.77(15) . 38_565
O1 Zr2 Zr1 82.77(15) . 3_565
O1 Zr2 Zr1 82.77(15) 3_565 .
O1 Zr2 Zr1 31.86(6) . .
O1 Zr2 O1 93.7(4) . 3_565
O1 Zr2 O2 70.05(14) 3_565 3_565
O1 Zr2 O2 70.05(14) . 3_565
O1 Zr2 O2 70.05(14) . .
O1 Zr2 O2 70.05(14) 3_565 .
O1 Zr2 O3 84.6(2) . 3_565
O1 Zr2 O3 143.21(14) . .
O1 Zr2 O3 84.6(2) 3_565 29
O1 Zr2 O3 143.21(14) 3_565 3_565
O1 Zr2 O3 143.21(14) . 29
O1 Zr2 O3 84.6(2) . 38_565
O1 Zr2 O3 143.21(14) 3_565 38_565
O1 Zr2 O3 84.6(2) 3_565 .
O2 Zr2 Zr1 94.25(16) . .
O2 Zr2 Zr1 94.25(16) 3_565 29
O2 Zr2 Zr1 38.24(11) 3_565 .
O2 Zr2 Zr1 38.24(11) 3_565 38_565
O2 Zr2 Zr1 38.24(11) . 29
O2 Zr2 Zr1 94.25(16) . 38_565
O2 Zr2 Zr1 94.25(16) 3_565 3_565
O2 Zr2 Zr1 38.24(11) . 3_565
O2 Zr2 O2 120.2(4) 3_565 .
O3 Zr2 Zr1 112.11(14) . 29
O3 Zr2 Zr1 165.62(15) . .
O3 Zr2 Zr1 111.13(16) . 38_565
O3 Zr2 Zr1 76.59(15) 38_565 29
O3 Zr2 Zr1 165.63(15) 3_565 3_565
O3 Zr2 Zr1 112.11(14) 3_565 38_565
O3 Zr2 Zr1 165.63(15) 38_565 38_565
O3 Zr2 Zr1 111.13(16) 3_565 29
O3 Zr2 Zr1 112.11(14) 29 .
O3 Zr2 Zr1 165.63(15) 29 29
O3 Zr2 Zr1 76.59(15) 3_565 .
O3 Zr2 Zr1 111.13(16) 29 3_565
O3 Zr2 Zr1 111.13(16) 38_565 .
O3 Zr2 Zr1 76.59(15) 29 38_565
O3 Zr2 Zr1 76.59(15) . 3_565
O3 Zr2 Zr1 112.11(14) 38_565 3_565
O3 Zr2 O2 74.9(2) 3_565 3_565
O3 Zr2 O2 140.85(16) 3_565 .
O3 Zr2 O2 140.85(16) 29 .
O3 Zr2 O2 74.9(2) 29 3_565
O3 Zr2 O2 74.9(2) 38_565 .
O3 Zr2 O2 140.85(16) 38_565 3_565
O3 Zr2 O2 74.9(2) . .
O3 Zr2 O2 140.84(16) . 3_565
O3 Zr2 O3 73.4(3) 3_565 38_565
O3 Zr2 O3 75.7(3) . 38_565
O3 Zr2 O3 117.8(3) . 3_565
O3 Zr2 O3 73.4(3) . 29
O3 Zr2 O3 75.7(3) 3_565 29
O3 Zr2 O3 117.8(3) 38_565 29
Zr1 O1 Zr1 115.9(3) . 29
Zr1 O1 Zr2 115.6(2) 29 .
Zr1 O1 Zr2 115.6(2) . .
Zr1 O2 Zr1 102.4(3) 3_565 29
Zr1 O2 Zr2 103.3(2) 3_565 .
Zr1 O2 Zr2 103.3(2) 29 .
C12 O3 Zr2 129.1(6) . .
C12 O4 Zr1 129.1(5) . 3_565
C1 O5 Zr1 131.1(6) . 20_554
C6 N1 C7 107.2(8) . .
O5 C1 O5 127.2(10) 27_655 .
O5 C1 C2 116.4(5) . .
O5 C1 C2 116.4(5) 27_655 .
C3 C2 C1 121.6(5) 27_655 .
C3 C2 C1 121.6(5) . .
C3 C2 C3 116.7(10) . 27_655
C4 C3 C2 122.2(9) . .
C3 C4 C5 119.3(9) . .
C4 C5 C4 120.4(11) . 27_655
C4 C5 C6 119.7(6) 27_655 .
C4 C5 C6 119.7(6) . .
N1 C6 N1 114.1(11) . 27_655
N1 C6 C5 122.6(6) . .
N1 C6 C5 122.6(6) 27_655 .
N1 C7 C7 105.8(5) . 27_655
N1 C7 C8 117.3(8) . .
C7 C7 C8 136.9(5) 27_655 .
C7 C8 C9 119.8(8) . .
C15 C8 C7 126.9(11) . .
C15 C8 C9 113.2(11) . .
C16 C8 C7 118.9(9) . .
C16 C8 C9 103.9(9) . .
C10 C9 C8 126.0(9) . .
C9 C10 C11 114.4(9) . .
C10 C11 C12 119.6(9) . .
C10 C11 C14 108.3(9) . .
C12 C11 C14 121.2(9) . .
C13 C11 C10 122.1(10) . .
C13 C11 C12 117.6(10) . .
O3 C12 O4 131.3(8) . .
O3 C12 C11 113.8(8) . .
O4 C12 C11 114.9(8) . .
C11 C13 C15 119.1(13) . .
C16 C14 C11 122.3(14) . .
C8 C15 C13 123.3(15) . .
C14 C16 C8 120.0(13) . .

loop_
_geom_bond_atom_site_label_1
_geom_bond_atom_site_label_2
_geom_bond_distance
_geom_bond_site_symmetry_2
Zr1 Zr1 3.4737(11) 38_565
Zr1 Zr1 3.4737(11) 29
Zr1 Zr2 3.5028(9) .
Zr1 Zr2 3.5027(9) 9_654
Zr1 O1 2.050(3) 9_654
Zr1 O1 2.050(3) .
Zr1 O2 2.228(4) 17_655
Zr1 O2 2.228(4) 3_565
Zr1 O4 2.248(6) 3_565
Zr1 O4 2.248(6) 17_655
Zr1 O5 2.212(5) 15_664
Zr1 O5 2.212(5) 18_545
Zr2 Zr1 3.5028(9) 38_565
Zr2 Zr1 3.5028(9) 29
Zr2 Zr1 3.5028(9) 3_565
Zr2 O1 2.091(6) 3_565
Zr2 O1 2.091(6) .
Zr2 O2 2.238(7) 3_565
Zr2 O2 2.238(7) .
Zr2 O3 2.217(5) 3_565
Zr2 O3 2.217(5) 29
Zr2 O3 2.217(5) 38_565
Zr2 O3 2.217(5) .
O1 Zr1 2.050(3) 29
O2 Zr1 2.228(4) 29
O2 Zr1 2.228(4) 3_565
O3 C12 1.232(11) .
O4 Zr1 2.248(6) 3_565
O4 C12 1.362(11) .
O5 Zr1 2.212(5) 20_554
O5 C1 1.274(7) .
N1 C6 1.308(9) .
N1 C7 1.399(10) .
C1 O5 1.274(7) 27_655
C1 C2 1.451(15) .
C2 C3 1.413(10) .
C2 C3 1.413(10) 27_655
C3 C4 1.374(11) .
C4 C5 1.400(10) .
C5 C4 1.400(10) 27_655
C5 C6 1.422(16) .
C6 N1 1.308(9) 27_655
C7 C7 1.435(18) 27_655
C7 C8 1.444(12) .
C8 C9 1.448(13) .
C8 C15 1.346(14) .
C8 C16 1.428(17) .
C9 C10 1.414(10) .
C10 C11 1.428(12) .
C11 C12 1.475(12) .
C11 C13 1.308(13) .
C11 C14 1.587(17) .
C13 C15 1.48(2) .
C14 C16 1.28(2) .

loop_
_platon_squeeze_void_nr
_platon_squeeze_void_average_x
_platon_squeeze_void_average_y
_platon_squeeze_void_average_z
_platon_squeeze_void_volume
_platon_squeeze_void_count_electrons
_platon_squeeze_void_content
1 -0.006 -0.012 -0.007 25148 4695 ' '
